data_4305506
loop_
_publ_author_name
'Berta Cebri\'an-Losantos'
'Erwin Reisner'
'Christian R. Kowol'
'Alexander Roller'
'Sergiu Shova'
'Vladimir B. Arion'
'Bernhard K. Keppler'

_publ_section_title
;
Synthesis and Reactivity of the Aquation Product of the Antitumor
Complex trans-[RuIIICl4(indazole)2]-
;
_journal_name_full 'Inorganic Chemistry'
_journal_page_first 6513
_journal_page_last 6523
_journal_paper_doi 10.1021/ic800506g
_journal_volume 47
_journal_year 2008
_chemical_formula_sum 'C14 H14 Cl3 N4 O Ru'
_chemical_formula_weight 461.71
_chemical_name_systematic
; 
mer,trans-[Monoaquatrichloridobis(indazole)ruthenium(III)]
;
_space_group_IT_number 9
_symmetry_cell_setting monoclinic
_symmetry_space_group_name_Hall 'C -2yc'
_symmetry_space_group_name_H-M 'C 1 c 1'
_atom_sites_solution_hydrogens geom
_atom_sites_solution_primary direct
_atom_sites_solution_secondary difmap
_audit_creation_method SHELXL-97
_cell_angle_alpha 90.00
_cell_angle_beta 94.679(6)
_cell_angle_gamma 90.00
_cell_formula_units_Z 12
_cell_length_a 23.2227(13)
_cell_length_b 24.8073(13)
_cell_length_c 8.6427(5)
_cell_measurement_reflns_used 1355
_cell_measurement_temperature 100(2)
_cell_measurement_theta_max 32.08
_cell_measurement_theta_min 2.41
_cell_volume 4962.4(5)
_computing_structure_refinement 'SHELXL-97 (Sheldrick, 1997)'
_computing_structure_solution 'SHELXS-97 (Sheldrick, 1990)'
_diffrn_ambient_temperature 100(2)
_diffrn_measured_fraction_theta_full 0.999
_diffrn_measured_fraction_theta_max 0.999
_diffrn_radiation_monochromator graphite
_diffrn_radiation_source 'fine-focus sealed tube'
_diffrn_radiation_type MoK\a
_diffrn_radiation_wavelength 0.71073
_diffrn_reflns_av_R_equivalents 0.0520
_diffrn_reflns_av_sigmaI/netI 0.0437
_diffrn_reflns_limit_h_max 28
_diffrn_reflns_limit_h_min -28
_diffrn_reflns_limit_k_max 30
_diffrn_reflns_limit_k_min -30
_diffrn_reflns_limit_l_max 10
_diffrn_reflns_limit_l_min -10
_diffrn_reflns_number 49078
_diffrn_reflns_theta_full 26.00
_diffrn_reflns_theta_max 26.00
_diffrn_reflns_theta_min 1.64
_exptl_absorpt_coefficient_mu 1.440
_exptl_absorpt_correction_T_max 0.8694
_exptl_absorpt_correction_T_min 0.7616
_exptl_absorpt_correction_type multi-scan
_exptl_absorpt_process_details SADABS
_exptl_crystal_colour red
_exptl_crystal_density_diffrn 1.854
_exptl_crystal_density_method 'not measured'
_exptl_crystal_description plate
_exptl_crystal_F_000 2748
_exptl_crystal_size_max 0.20
_exptl_crystal_size_mid 0.20
_exptl_crystal_size_min 0.10
_refine_diff_density_max 2.086
_refine_diff_density_min -1.426
_refine_diff_density_rms 0.151
_refine_ls_abs_structure_details 'Flack H D (1983), Acta Cryst. A39, 876-881'
_refine_ls_abs_structure_Flack 0.25(5)
_refine_ls_extinction_method none
_refine_ls_goodness_of_fit_ref 1.064
_refine_ls_hydrogen_treatment constr
_refine_ls_matrix_type full
_refine_ls_number_parameters 623
_refine_ls_number_reflns 9690
_refine_ls_number_restraints 11
_refine_ls_restrained_S_all 1.063
_refine_ls_R_factor_all 0.0550
_refine_ls_R_factor_gt 0.0483
_refine_ls_shift/su_max 0.001
_refine_ls_shift/su_mean 0.000
_refine_ls_structure_factor_coef Fsqd
_refine_ls_weighting_details 'calc w=1/[\s^2^(Fo^2^)+(0.0458P)^2^+87.5048P] where P=(Fo^2^+2Fc^2^)/3'
_refine_ls_weighting_scheme calc
_refine_ls_wR_factor_gt 0.1220
_refine_ls_wR_factor_ref 0.1250
_reflns_number_gt 8814
_reflns_number_total 9690
_reflns_threshold_expression >2sigma(I)
_cod_data_source_file ic800506g-file001_7.cif
_cod_data_source_block MIPR002
_cod_original_sg_symbol_H-M 'C c'
_cod_database_code 4305506

loop_
_symmetry_equiv_pos_as_xyz
'x, y, z'
'x, -y, z+1/2'
'x+1/2, y+1/2, z'
'x+1/2, -y+1/2, z+1/2'

loop_
_atom_site_label
_atom_site_type_symbol
_atom_site_fract_x
_atom_site_fract_y
_atom_site_fract_z
_atom_site_U_iso_or_equiv
_atom_site_adp_type
_atom_site_occupancy
_atom_site_symmetry_multiplicity
_atom_site_calc_flag
_atom_site_refinement_flags
_atom_site_disorder_assembly
_atom_site_disorder_group
Ru1 Ru 0.31520(3) 0.40133(3) 0.84269(6) 0.01210(14) Uani 1 1 d . . .
Cl1 Cl 0.37204(8) 0.41252(9) 0.6339(2) 0.0161(4) Uani 1 1 d . . .
Cl2 Cl 0.29172(8) 0.49245(8) 0.8370(2) 0.0132(4) Uani 1 1 d . . .
Cl3 Cl 0.25856(9) 0.38674(10) 1.0519(2) 0.0208(5) Uani 1 1 d . . .
O1 O 0.3366(3) 0.3190(3) 0.8445(7) 0.0277(16) Uani 1 1 d D . .
H01A H 0.3586 0.3018 0.9121 0.033 Uiso 1 1 d RD . .
H01B H 0.3346 0.3056 0.7524 0.033 Uiso 1 1 d RD . .
N1 N 0.2462(3) 0.3842(3) 0.6895(8) 0.0164(15) Uani 1 1 d . . .
N2 N 0.2348(4) 0.4130(3) 0.5557(8) 0.0197(16) Uani 1 1 d . . .
H2 H 0.2564 0.4396 0.5257 0.024 Uiso 1 1 calc R . .
N3 N 0.3863(3) 0.4155(3) 0.9949(8) 0.0119(14) Uani 1 1 d . . .
N4 N 0.3834(3) 0.4430(3) 1.1316(7) 0.0093(13) Uani 1 1 d . . .
H4 H 0.3519 0.4574 1.1634 0.011 Uiso 1 1 calc R . .
C1 C 0.2048(4) 0.3472(3) 0.6928(10) 0.0206(18) Uani 1 1 d . . .
H1 H 0.2023 0.3210 0.7721 0.025 Uiso 1 1 calc R . .
C2 C 0.1653(4) 0.3526(4) 0.5608(11) 0.0229(19) Uani 1 1 d . . .
C3 C 0.1123(5) 0.3269(5) 0.5103(12) 0.044(3) Uani 1 1 d . . .
H3 H 0.0978 0.2972 0.5644 0.053 Uiso 1 1 calc R . .
C4 C 0.0832(5) 0.3477(5) 0.3781(12) 0.043(3) Uani 1 1 d . . .
H4A H 0.0471 0.3323 0.3424 0.051 Uiso 1 1 calc R . .
C5 C 0.1046(4) 0.3905(5) 0.2942(11) 0.038(3) Uani 1 1 d . . .
H5 H 0.0825 0.4034 0.2046 0.046 Uiso 1 1 calc R . .
C6 C 0.1567(4) 0.4143(5) 0.3378(11) 0.030(2) Uani 1 1 d . . .
H6 H 0.1722 0.4422 0.2781 0.036 Uiso 1 1 calc R . .
C7 C 0.1857(4) 0.3953(4) 0.4749(10) 0.0195(19) Uani 1 1 d . . .
C8 C 0.4404(4) 0.4002(4) 0.9882(11) 0.0213(19) Uani 1 1 d . . .
H8 H 0.4545 0.3805 0.9050 0.026 Uiso 1 1 calc R . .
C9 C 0.4740(4) 0.4170(3) 1.1207(10) 0.0159(17) Uani 1 1 d . . .
C10 C 0.5339(4) 0.4127(4) 1.1778(12) 0.027(2) Uani 1 1 d . . .
H10 H 0.5610 0.3946 1.1195 0.032 Uiso 1 1 calc R . .
C11 C 0.5505(4) 0.4355(4) 1.3180(11) 0.025(2) Uani 1 1 d . . .
H11 H 0.5899 0.4327 1.3562 0.030 Uiso 1 1 calc R . .
C12 C 0.5134(4) 0.4620(4) 1.4064(11) 0.027(2) Uani 1 1 d . . .
H12 H 0.5275 0.4769 1.5034 0.032 Uiso 1 1 calc R . .
C13 C 0.4549(4) 0.4676(4) 1.3565(10) 0.0190(17) Uani 1 1 d . . .
H13 H 0.4289 0.4859 1.4174 0.023 Uiso 1 1 calc R . .
C14 C 0.4363(4) 0.4447(3) 1.2110(9) 0.0153(17) Uani 1 1 d . . .
Ru2 Ru 0.34919(4) 0.26205(3) 0.35233(8) 0.02090(15) Uani 1 1 d . . .
Cl4 Cl 0.29343(10) 0.24526(10) 0.5617(3) 0.0261(5) Uani 1 1 d . . .
Cl5 Cl 0.38258(12) 0.17378(8) 0.3484(3) 0.0246(4) Uani 1 1 d . . .
Cl6 Cl 0.40265(10) 0.28373(10) 0.1453(3) 0.0277(5) Uani 1 1 d . . .
O2 O 0.3216(3) 0.3408(2) 0.3562(7) 0.0269(16) Uani 1 1 d D . .
H02A H 0.3248 0.3471 0.2593 0.032 Uiso 1 1 d RD . .
H02B H 0.2934 0.3575 0.3941 0.032 Uiso 1 1 d RD . .
N5 N 0.4199(3) 0.2814(3) 0.5034(9) 0.0236(17) Uani 1 1 d . . .
N6 N 0.4269(4) 0.2557(3) 0.6431(10) 0.0276(19) Uani 1 1 d . . .
H6A H 0.4048 0.2299 0.6752 0.033 Uiso 1 1 calc R . .
N7 N 0.2790(3) 0.2441(3) 0.2013(9) 0.0210(16) Uani 1 1 d . . .
N8 N 0.2250(4) 0.2596(4) 0.2033(10) 0.038(2) Uani 1 1 d . . .
H8A H 0.2112 0.2797 0.2756 0.046 Uiso 1 1 calc R . .
C15 C 0.4604(4) 0.3179(4) 0.4946(10) 0.0240(19) Uani 1 1 d . . .
H15 H 0.4644 0.3408 0.4080 0.029 Uiso 1 1 calc R . .
C16 C 0.4977(4) 0.3181(4) 0.6352(10) 0.0208(18) Uani 1 1 d . . .
C17 C 0.5470(4) 0.3455(4) 0.6932(11) 0.029(2) Uani 1 1 d . . .
H17 H 0.5643 0.3719 0.6321 0.035 Uiso 1 1 calc R . .
C18 C 0.5698(4) 0.3339(4) 0.8389(11) 0.029(2) Uani 1 1 d . . .
H18 H 0.6032 0.3528 0.8805 0.035 Uiso 1 1 calc R . .
C19 C 0.5454(5) 0.2948(4) 0.9286(12) 0.034(2) Uani 1 1 d . . .
H19 H 0.5628 0.2884 1.0302 0.040 Uiso 1 1 calc R . .
C20 C 0.4977(4) 0.2650(4) 0.8794(11) 0.026(2) Uani 1 1 d . . .
H20 H 0.4816 0.2387 0.9430 0.031 Uiso 1 1 calc R . .
C21 C 0.4737(4) 0.2768(4) 0.7232(11) 0.023(2) Uani 1 1 d . . .
C22 C 0.2823(4) 0.2140(3) 0.0707(9) 0.0154(17) Uani 1 1 d . . .
H22 H 0.3167 0.1975 0.0414 0.018 Uiso 1 1 calc R . .
C23 C 0.2320(5) 0.2105(4) -0.0096(12) 0.032(2) Uani 1 1 d . . .
C24 C 0.2170(5) 0.1832(4) -0.1506(11) 0.032(2) Uani 1 1 d . . .
H24 H 0.2443 0.1641 -0.2057 0.038 Uiso 1 1 calc R . .
C25 C 0.1597(5) 0.1867(4) -0.2005(13) 0.035(2) Uani 1 1 d . . .
H25 H 0.1473 0.1683 -0.2938 0.043 Uiso 1 1 calc R . .
C26 C 0.1173(5) 0.2152(5) -0.1256(13) 0.039(3) Uani 1 1 d . . .
H26 H 0.0784 0.2159 -0.1689 0.047 Uiso 1 1 calc R . .
C27 C 0.1333(4) 0.2423(5) 0.0136(12) 0.034(2) Uani 1 1 d . . .
H27 H 0.1064 0.2621 0.0679 0.041 Uiso 1 1 calc R . .
C28 C 0.1916(4) 0.2383(4) 0.0671(11) 0.025(2) Uani 1 1 d . . .
Ru3 Ru 0.38362(3) 0.07138(2) 0.84939(6) 0.01378(14) Uani 1 1 d . . .
Cl7 Cl 0.32534(10) 0.06638(9) 1.0571(3) 0.0213(5) Uani 1 1 d . . .
Cl8 Cl 0.38233(12) 0.16471(8) 0.8627(3) 0.0254(5) Uani 1 1 d . . .
Cl9 Cl 0.44081(10) 0.07324(10) 0.6390(3) 0.0254(6) Uani 1 1 d . . .
O3 O 0.3865(3) -0.0119(2) 0.8441(8) 0.0290(15) Uani 1 1 d D . .
H03A H 0.3704 -0.0334 0.7750 0.035 Uiso 1 1 d RD . .
H03B H 0.4016 -0.0280 0.9260 0.035 Uiso 1 1 d RD . .
N9 N 0.4567(4) 0.0704(3) 1.0004(9) 0.0216(18) Uani 1 1 d . . .
N10 N 0.4641(3) 0.1014(3) 1.1273(10) 0.0256(19) Uani 1 1 d . . .
H10A H 0.4384 0.1246 1.1557 0.031 Uiso 1 1 calc R . .
N11 N 0.3102(3) 0.0706(3) 0.6978(9) 0.0170(17) Uani 1 1 d . . .
N12 N 0.3081(3) 0.0989(3) 0.5614(9) 0.0220(17) Uani 1 1 d . . .
H12A H 0.3356 0.1199 0.5317 0.026 Uiso 1 1 calc R . .
C29 C 0.5041(4) 0.0388(4) 0.9953(10) 0.0221(19) Uani 1 1 d . . .
H29 H 0.5103 0.0127 0.9180 0.027 Uiso 1 1 calc R . .
C30 C 0.5435(4) 0.0518(4) 1.1283(10) 0.026(2) Uani 1 1 d . . .
C31 C 0.5983(4) 0.0323(5) 1.1783(10) 0.030(2) Uani 1 1 d . . .
H31 H 0.6162 0.0042 1.1248 0.035 Uiso 1 1 calc R . .
C32 C 0.6251(4) 0.0562(5) 1.3104(12) 0.041(3) Uani 1 1 d . . .
H32 H 0.6623 0.0441 1.3491 0.050 Uiso 1 1 calc R . .
C33 C 0.5986(4) 0.0974(6) 1.3872(12) 0.044(3) Uani 1 1 d . . .
H33 H 0.6190 0.1137 1.4748 0.053 Uiso 1 1 calc R . .
C34 C 0.5444(5) 0.1152(6) 1.3413(12) 0.039(3) Uani 1 1 d . . .
H34 H 0.5262 0.1422 1.3982 0.047 Uiso 1 1 calc R . .
C35 C 0.5164(4) 0.0925(5) 1.2077(11) 0.030(2) Uani 1 1 d . . .
C36 C 0.2614(3) 0.0437(4) 0.7017(10) 0.0181(18) Uani 1 1 d . . .
H36 H 0.2516 0.0216 0.7855 0.022 Uiso 1 1 calc R . .
C37 C 0.2260(4) 0.0523(4) 0.5641(10) 0.0206(19) Uani 1 1 d . . .
C38 C 0.1715(4) 0.0342(5) 0.5004(11) 0.031(2) Uani 1 1 d . . .
H38 H 0.1485 0.0111 0.5576 0.037 Uiso 1 1 calc R . .
C39 C 0.1529(4) 0.0508(5) 0.3536(12) 0.037(3) Uani 1 1 d . . .
H39 H 0.1178 0.0370 0.3054 0.044 Uiso 1 1 calc R . .
C40 C 0.1853(4) 0.0884(4) 0.2724(12) 0.030(2) Uani 1 1 d . . .
H40 H 0.1697 0.1005 0.1734 0.036 Uiso 1 1 calc R . .
C41 C 0.2369(4) 0.1079(4) 0.3289(10) 0.0223(19) Uani 1 1 d . . .
H41 H 0.2586 0.1323 0.2723 0.027 Uiso 1 1 calc R . .
C42 C 0.2564(4) 0.0892(4) 0.4785(11) 0.0210(19) Uani 1 1 d . . .

loop_
_atom_site_aniso_label
_atom_site_aniso_U_11
_atom_site_aniso_U_22
_atom_site_aniso_U_33
_atom_site_aniso_U_23
_atom_site_aniso_U_13
_atom_site_aniso_U_12
Ru1 0.0155(3) 0.0103(3) 0.0100(3) -0.0002(2) -0.0017(2) -0.0008(3)
Cl1 0.0149(10) 0.0202(11) 0.0132(10) -0.0027(8) 0.0014(8) 0.0042(8)
Cl2 0.0119(8) 0.0151(9) 0.0127(9) -0.0002(7) 0.0014(7) 0.0052(7)
Cl3 0.0188(10) 0.0297(11) 0.0137(10) 0.0042(9) 0.0001(8) -0.0126(9)
O1 0.045(4) 0.021(3) 0.015(3) -0.004(3) -0.013(3) -0.007(3)
N1 0.020(4) 0.021(4) 0.009(4) 0.001(3) 0.004(3) -0.006(3)
N2 0.034(4) 0.016(4) 0.008(4) 0.000(3) -0.004(3) -0.004(3)
N3 0.016(3) 0.010(3) 0.010(4) 0.002(3) 0.002(3) 0.006(3)
N4 0.013(3) 0.006(3) 0.009(3) 0.001(2) -0.001(3) -0.002(2)
C1 0.021(4) 0.018(4) 0.022(5) 0.000(4) -0.004(3) -0.011(3)
C2 0.014(4) 0.033(5) 0.022(5) 0.002(4) 0.000(3) -0.013(4)
C3 0.053(7) 0.056(7) 0.024(5) 0.003(5) -0.003(5) -0.040(6)
C4 0.026(5) 0.076(9) 0.025(5) 0.002(5) -0.004(4) -0.023(5)
C5 0.021(5) 0.078(8) 0.013(5) 0.000(5) -0.005(4) -0.014(5)
C6 0.031(5) 0.048(6) 0.011(4) 0.006(4) -0.003(4) -0.007(5)
C7 0.017(4) 0.034(5) 0.007(4) -0.002(3) 0.001(3) -0.007(4)
C8 0.023(4) 0.021(5) 0.021(5) -0.004(4) 0.001(4) 0.006(3)
C9 0.013(4) 0.019(4) 0.015(4) 0.001(3) -0.003(3) 0.005(3)
C10 0.015(4) 0.035(5) 0.029(5) 0.005(4) 0.002(4) 0.015(4)
C11 0.008(4) 0.044(6) 0.022(5) 0.003(4) -0.005(3) 0.003(4)
C12 0.022(5) 0.042(6) 0.014(4) -0.009(4) -0.007(4) 0.003(4)
C13 0.018(4) 0.028(5) 0.012(4) -0.004(3) 0.005(3) 0.002(3)
C14 0.022(4) 0.015(4) 0.009(4) -0.001(3) 0.000(3) 0.007(3)
Ru2 0.0350(4) 0.0144(3) 0.0126(3) -0.0002(2) -0.0017(2) 0.0001(3)
Cl4 0.0320(12) 0.0285(12) 0.0179(11) -0.0018(10) 0.0021(9) -0.0013(10)
Cl5 0.0357(11) 0.0135(9) 0.0250(11) -0.0005(9) 0.0055(8) 0.0034(10)
Cl6 0.0341(13) 0.0309(13) 0.0178(11) 0.0027(10) 0.0013(9) -0.0015(11)
O2 0.051(4) 0.011(3) 0.016(3) -0.005(3) -0.013(3) 0.017(3)
N5 0.031(4) 0.022(4) 0.017(4) 0.003(3) -0.002(3) 0.005(3)
N6 0.029(4) 0.028(4) 0.027(5) 0.004(4) 0.004(4) 0.009(3)
N7 0.025(4) 0.017(4) 0.021(4) 0.000(3) 0.003(3) -0.006(3)
N8 0.065(7) 0.030(5) 0.022(5) 0.004(4) 0.011(4) -0.004(4)
C15 0.027(5) 0.031(5) 0.014(4) 0.002(4) 0.002(3) 0.012(4)
C16 0.018(4) 0.022(5) 0.023(5) 0.001(4) -0.001(3) 0.012(3)
C17 0.020(5) 0.042(6) 0.027(5) 0.000(4) 0.002(4) -0.003(4)
C18 0.014(4) 0.046(6) 0.025(5) -0.010(4) -0.009(4) 0.009(4)
C19 0.041(6) 0.034(6) 0.023(5) -0.008(4) -0.018(4) 0.014(4)
C20 0.024(5) 0.027(5) 0.025(5) 0.001(4) -0.003(4) 0.002(4)
C21 0.020(4) 0.029(5) 0.021(5) -0.007(4) -0.002(4) 0.010(4)
C22 0.026(4) 0.014(4) 0.006(4) -0.001(3) -0.004(3) -0.005(3)
C23 0.050(6) 0.020(5) 0.026(5) 0.009(4) 0.012(5) -0.012(4)
C24 0.048(6) 0.026(5) 0.020(5) -0.001(4) -0.011(4) -0.005(4)
C25 0.035(6) 0.035(6) 0.034(6) 0.003(5) -0.007(5) -0.008(5)
C26 0.025(5) 0.055(7) 0.036(6) 0.003(5) -0.007(5) -0.013(5)
C27 0.026(5) 0.051(7) 0.027(5) -0.004(5) 0.001(4) -0.015(5)
C28 0.030(5) 0.028(5) 0.016(5) 0.007(4) 0.001(4) -0.015(4)
Ru3 0.0167(3) 0.0134(3) 0.0111(3) -0.0007(2) -0.0004(2) -0.0015(3)
Cl7 0.0192(11) 0.0295(13) 0.0154(11) 0.0050(9) 0.0028(9) 0.0029(9)
Cl8 0.0387(12) 0.0144(10) 0.0228(11) 0.0009(8) 0.0011(9) -0.0057(10)
Cl9 0.0204(11) 0.0411(14) 0.0146(11) -0.0040(9) 0.0015(9) -0.0066(9)
O3 0.042(4) 0.021(3) 0.022(3) 0.004(3) -0.014(3) -0.001(3)
N9 0.025(4) 0.027(5) 0.012(4) -0.006(3) -0.003(3) -0.008(3)
N10 0.019(4) 0.038(5) 0.019(4) -0.013(3) -0.001(3) -0.012(3)
N11 0.018(4) 0.016(4) 0.017(4) -0.003(3) 0.002(3) 0.012(3)
N12 0.031(4) 0.015(4) 0.021(4) 0.003(3) 0.006(3) 0.008(3)
C29 0.018(4) 0.030(5) 0.018(4) 0.000(4) -0.003(4) -0.003(4)
C30 0.023(5) 0.042(6) 0.013(4) 0.001(4) -0.002(4) -0.006(4)
C31 0.013(4) 0.059(7) 0.018(5) -0.004(4) 0.004(3) -0.008(4)
C32 0.014(5) 0.086(9) 0.024(5) -0.006(5) 0.002(4) -0.017(5)
C33 0.024(5) 0.090(10) 0.017(5) -0.017(6) -0.004(4) -0.015(6)
C34 0.029(6) 0.072(8) 0.016(5) -0.009(5) 0.003(4) -0.022(5)
C35 0.029(5) 0.050(7) 0.013(5) -0.003(4) 0.006(4) -0.011(5)
C36 0.010(4) 0.033(5) 0.013(4) 0.002(4) 0.004(3) 0.007(3)
C37 0.005(4) 0.044(6) 0.013(4) 0.001(4) 0.002(3) 0.003(4)
C38 0.010(4) 0.055(7) 0.026(5) 0.006(5) -0.003(4) 0.000(4)
C39 0.018(5) 0.059(7) 0.032(6) 0.005(5) -0.011(4) 0.002(5)
C40 0.021(5) 0.045(6) 0.025(5) 0.008(4) 0.006(4) 0.002(4)
C41 0.017(4) 0.030(5) 0.020(4) 0.006(4) 0.001(3) 0.013(4)
C42 0.020(4) 0.021(5) 0.022(5) 0.000(4) 0.000(4) 0.011(4)

loop_
_atom_type_symbol
_atom_type_description
_atom_type_scat_dispersion_real
_atom_type_scat_dispersion_imag
_atom_type_scat_source
C C 0.0033 0.0016 'International Tables Vol C Tables 4.2.6.8 and 6.1.1.4'
H H 0.0000 0.0000 'International Tables Vol C Tables 4.2.6.8 and 6.1.1.4'
N N 0.0061 0.0033 'International Tables Vol C Tables 4.2.6.8 and 6.1.1.4'
O O 0.0106 0.0060 'International Tables Vol C Tables 4.2.6.8 and 6.1.1.4'
Cl Cl 0.1484 0.1585 'International Tables Vol C Tables 4.2.6.8 and 6.1.1.4'
Ru Ru -1.2594 0.8363 'International Tables Vol C Tables 4.2.6.8 and 6.1.1.4'

loop_
_geom_angle_atom_site_label_1
_geom_angle_atom_site_label_2
_geom_angle_atom_site_label_3
_geom_angle
_geom_angle_site_symmetry_1
_geom_angle_site_symmetry_3
_geom_angle_publ_flag
N1 Ru1 N3 177.6(3) . . ?
N1 Ru1 O1 88.5(3) . . ?
N3 Ru1 O1 89.1(3) . . ?
N1 Ru1 Cl2 91.1(2) . . ?
N3 Ru1 Cl2 91.2(2) . . ?
O1 Ru1 Cl2 179.2(2) . . ?
N1 Ru1 Cl1 89.2(2) . . ?
N3 Ru1 Cl1 89.9(2) . . ?
O1 Ru1 Cl1 88.5(2) . . ?
Cl2 Ru1 Cl1 90.83(7) . . ?
N1 Ru1 Cl3 90.5(2) . . ?
N3 Ru1 Cl3 90.3(2) . . ?
O1 Ru1 Cl3 89.5(2) . . ?
Cl2 Ru1 Cl3 91.20(8) . . ?
Cl1 Ru1 Cl3 177.95(9) . . ?
C1 N1 N2 106.8(7) . . ?
C1 N1 Ru1 131.3(6) . . ?
N2 N1 Ru1 121.9(6) . . ?
C7 N2 N1 111.2(8) . . ?
C8 N3 N4 107.2(7) . . ?
C8 N3 Ru1 129.9(6) . . ?
N4 N3 Ru1 122.9(5) . . ?
C14 N4 N3 110.2(7) . . ?
N1 C1 C2 109.9(8) . . ?
C7 C2 C1 106.0(7) . . ?
C7 C2 C3 119.9(9) . . ?
C1 C2 C3 134.0(9) . . ?
C4 C3 C2 116.1(9) . . ?
C3 C4 C5 122.8(9) . . ?
C6 C5 C4 121.9(9) . . ?
C5 C6 C7 116.1(9) . . ?
N2 C7 C6 130.7(9) . . ?
N2 C7 C2 106.1(8) . . ?
C6 C7 C2 123.1(8) . . ?
N3 C8 C9 110.5(8) . . ?
C8 C9 C14 105.6(7) . . ?
C8 C9 C10 135.9(9) . . ?
C14 C9 C10 118.4(8) . . ?
C11 C10 C9 118.0(8) . . ?
C10 C11 C12 123.4(8) . . ?
C11 C12 C13 121.1(8) . . ?
C12 C13 C14 117.0(8) . . ?
N4 C14 C9 106.6(7) . . ?
N4 C14 C13 131.3(8) . . ?
C9 C14 C13 122.1(8) . . ?
N7 Ru2 O2 89.1(3) . . ?
N7 Ru2 N5 179.1(4) . . ?
O2 Ru2 N5 90.1(3) . . ?
N7 Ru2 Cl6 90.4(2) . . ?
O2 Ru2 Cl6 88.8(2) . . ?
N5 Ru2 Cl6 89.2(2) . . ?
N7 Ru2 Cl5 92.0(2) . . ?
O2 Ru2 Cl5 178.7(2) . . ?
N5 Ru2 Cl5 88.8(2) . . ?
Cl6 Ru2 Cl5 90.40(9) . . ?
N7 Ru2 Cl4 89.6(2) . . ?
O2 Ru2 Cl4 87.9(2) . . ?
N5 Ru2 Cl4 90.8(2) . . ?
Cl6 Ru2 Cl4 176.75(11) . . ?
Cl5 Ru2 Cl4 92.85(9) . . ?
C15 N5 N6 109.8(8) . . ?
C15 N5 Ru2 131.2(6) . . ?
N6 N5 Ru2 118.8(6) . . ?
C21 N6 N5 107.9(8) . . ?
N8 N7 C22 106.8(8) . . ?
N8 N7 Ru2 129.7(7) . . ?
C22 N7 Ru2 123.5(6) . . ?
N7 N8 C28 109.3(8) . . ?
N5 C15 C16 109.8(8) . . ?
C17 C16 C21 120.5(8) . . ?
C17 C16 C15 136.9(9) . . ?
C21 C16 C15 102.5(8) . . ?
C18 C17 C16 118.6(10) . . ?
C17 C18 C19 121.2(9) . . ?
C20 C19 C18 124.0(9) . . ?
C19 C20 C21 114.8(9) . . ?
N6 C21 C16 109.9(8) . . ?
N6 C21 C20 129.3(10) . . ?
C16 C21 C20 120.7(9) . . ?
C23 C22 N7 111.6(9) . . ?
C22 C23 C28 108.9(9) . . ?
C22 C23 C24 129.3(11) . . ?
C28 C23 C24 121.8(10) . . ?
C25 C24 C23 114.0(11) . . ?
C24 C25 C26 125.7(10) . . ?
C27 C26 C25 119.2(10) . . ?
C28 C27 C26 115.6(10) . . ?
C23 C28 C27 123.7(10) . . ?
C23 C28 N8 103.4(9) . . ?
C27 C28 N8 132.9(10) . . ?
N9 Ru3 N11 178.8(3) . . ?
N9 Ru3 O3 88.6(3) . . ?
N11 Ru3 O3 90.2(3) . . ?
N9 Ru3 Cl8 89.6(2) . . ?
N11 Ru3 Cl8 91.6(2) . . ?
O3 Ru3 Cl8 178.2(2) . . ?
N9 Ru3 Cl7 90.7(2) . . ?
N11 Ru3 Cl7 89.3(2) . . ?
O3 Ru3 Cl7 89.2(2) . . ?
Cl8 Ru3 Cl7 90.24(9) . . ?
N9 Ru3 Cl9 90.1(2) . . ?
N11 Ru3 Cl9 89.9(2) . . ?
O3 Ru3 Cl9 88.9(2) . . ?
Cl8 Ru3 Cl9 91.68(9) . . ?
Cl7 Ru3 Cl9 177.93(9) . . ?
N10 N9 C29 107.9(8) . . ?
N10 N9 Ru3 124.0(7) . . ?
C29 N9 Ru3 128.1(6) . . ?
N9 N10 C35 112.0(8) . . ?
C36 N11 N12 108.1(8) . . ?
C36 N11 Ru3 130.9(6) . . ?
N12 N11 Ru3 120.8(6) . . ?
C42 N12 N11 109.3(8) . . ?
N9 C29 C30 107.9(8) . . ?
C31 C30 C35 122.2(9) . . ?
C31 C30 C29 132.1(9) . . ?
C35 C30 C29 105.7(8) . . ?
C32 C31 C30 116.3(10) . . ?
C31 C32 C33 121.4(10) . . ?
C34 C33 C32 122.3(9) . . ?
C33 C34 C35 117.8(11) . . ?
N10 C35 C34 133.6(11) . . ?
N10 C35 C30 106.4(8) . . ?
C34 C35 C30 120.0(10) . . ?
N11 C36 C37 110.2(8) . . ?
C42 C37 C36 105.1(8) . . ?
C42 C37 C38 118.4(8) . . ?
C36 C37 C38 136.5(9) . . ?
C39 C38 C37 118.1(10) . . ?
C38 C39 C40 121.1(10) . . ?
C41 C40 C39 123.2(9) . . ?
C40 C41 C42 115.1(9) . . ?
N12 C42 C37 107.2(8) . . ?
N12 C42 C41 128.6(9) . . ?
C37 C42 C41 124.0(8) . . ?

loop_
_geom_bond_atom_site_label_1
_geom_bond_atom_site_label_2
_geom_bond_distance
_geom_bond_site_symmetry_2
_geom_bond_publ_flag
Ru1 N1 2.039(7) . ?
Ru1 N3 2.056(7) . ?
Ru1 O1 2.103(7) . ?
Ru1 Cl2 2.325(2) . ?
Ru1 Cl1 2.338(2) . ?
Ru1 Cl3 2.349(2) . ?
N1 C1 1.330(11) . ?
N1 N2 1.367(10) . ?
N2 C7 1.360(12) . ?
N3 C8 1.317(11) . ?
N3 N4 1.370(10) . ?
N4 C14 1.357(11) . ?
C1 C2 1.412(12) . ?
C2 C7 1.398(13) . ?
C2 C3 1.422(12) . ?
C3 C4 1.379(15) . ?
C4 C5 1.399(15) . ?
C5 C6 1.372(14) . ?
C6 C7 1.396(13) . ?
C8 C9 1.397(12) . ?
C9 C14 1.400(12) . ?
C9 C10 1.440(12) . ?
C10 C11 1.363(14) . ?
C11 C12 1.366(13) . ?
C12 C13 1.396(12) . ?
C13 C14 1.415(12) . ?
Ru2 N7 2.052(8) . ?
Ru2 O2 2.058(6) . ?
Ru2 N5 2.069(8) . ?
Ru2 Cl6 2.323(2) . ?
Ru2 Cl5 2.324(2) . ?
Ru2 Cl4 2.347(2) . ?
N5 C15 1.313(13) . ?
N5 N6 1.362(11) . ?
N6 C21 1.346(13) . ?
N7 N8 1.312(12) . ?
N7 C22 1.361(11) . ?
N8 C28 1.455(13) . ?
C15 C16 1.433(12) . ?
C16 C17 1.390(13) . ?
C16 C21 1.416(14) . ?
C17 C18 1.358(13) . ?
C18 C19 1.391(15) . ?
C19 C20 1.370(14) . ?
C20 C21 1.447(13) . ?
C22 C23 1.312(14) . ?
C23 C28 1.377(15) . ?
C23 C24 1.413(14) . ?
C24 C25 1.368(14) . ?
C25 C26 1.411(16) . ?
C26 C27 1.402(15) . ?
C27 C28 1.397(14) . ?
Ru3 N9 2.054(8) . ?
Ru3 N11 2.064(8) . ?
Ru3 O3 2.068(6) . ?
Ru3 Cl8 2.318(2) . ?
Ru3 Cl7 2.338(2) . ?
Ru3 Cl9 2.338(2) . ?
N9 N10 1.339(11) . ?
N9 C29 1.356(12) . ?
N10 C35 1.366(14) . ?
N11 C36 1.319(12) . ?
N11 N12 1.369(11) . ?
N12 C42 1.368(12) . ?
C29 C30 1.445(12) . ?
C30 C31 1.396(13) . ?
C30 C35 1.400(15) . ?
C31 C32 1.388(13) . ?
C32 C33 1.390(17) . ?
C33 C34 1.363(16) . ?
C34 C35 1.396(14) . ?
C36 C37 1.406(12) . ?
C37 C42 1.404(13) . ?
C37 C38 1.410(12) . ?
C38 C39 1.371(14) . ?
C39 C40 1.419(15) . ?
C40 C41 1.346(13) . ?
C41 C42 1.413(12) . ?
